data_1550258
loop_
_publ_author_name
'Radcliffe, James'
'Fasano, Valerio'
'Adams, Ralph W.'
'You, Peiran'
'Ingleson, Michael James'

_publ_section_title
;
 Reductive \a-borylation of \a,\b-unsaturated esters using NHC-BH3
 activated by I2 as a metal-free route to \a-boryl esters.
;
_journal_name_full 'Chemical Science'
_journal_paper_doi 10.1039/C8SC04305A
_journal_year 2019
_chemical_absolute_configuration syn
_chemical_formula_moiety 'C10 H17 B F2 N2 O2'
_chemical_formula_sum 'C10 H17 B F2 N2 O2'
_chemical_formula_weight 246.06
_space_group_crystal_system monoclinic
_space_group_IT_number 4
_space_group_name_Hall 'P 2yb'
_space_group_name_H-M_alt 'P 1 21 1'
_symmetry_space_group_name_Hall 'P 2yb'
_symmetry_space_group_name_H-M 'P 1 21 1'
_atom_sites_solution_hydrogens geom
_atom_sites_solution_primary dual
_audit_creation_date 2018-02-02
_audit_creation_method
;
Olex2 1.2
(compiled 2017.08.10 svn.r3458 for OlexSys, GUI svn.r5381)
;
_audit_update_record
;
2018-08-30 deposited with the CCDC.
2018-11-19 downloaded from the CCDC.
;
_cell_angle_alpha 90
_cell_angle_beta 112.529(13)
_cell_angle_gamma 90
_cell_formula_units_Z 2
_cell_length_a 6.6658(8)
_cell_length_b 13.0852(10)
_cell_length_c 7.7113(8)
_cell_measurement_reflns_used 4058
_cell_measurement_temperature 150
_cell_measurement_theta_max 70.4820
_cell_measurement_theta_min 3.3490
_cell_volume 621.28(12)
_computing_cell_refinement 'CrysAlisPro 1.171.39.21a (Rigaku OD, 2015)'
_computing_data_collection 'CrysAlisPro 1.171.39.21a (Rigaku OD, 2015)'
_computing_data_reduction 'CrysAlisPro 1.171.39.21a (Rigaku OD, 2015)'
_computing_molecular_graphics 'Olex2 (Dolomanov et al., 2009)'
_computing_publication_material 'Olex2 (Dolomanov et al., 2009)'
_computing_structure_refinement 'ShelXL (Sheldrick, 2015)'
_computing_structure_solution 'ShelXT (Sheldrick, 2015)'
_diffrn_ambient_temperature 150
_diffrn_detector 'CCD plate'
_diffrn_measured_fraction_theta_full 0.984
_diffrn_measured_fraction_theta_max 0.971
_diffrn_measurement_details
;
List of Runs (angles in degrees, time in seconds):

  # Type    Start    End  Width  t~exp~   \w     \q     \k     \f   Frames
#--------------------------------------------------------------------------
  1  \w    -77.00 -43.00   0.50    0.50    --    0.00  29.00 120.00   68
  2  \w    -37.00  20.00   0.50    0.50    --    0.00  29.00 120.00  114
  3  \w     27.00  65.00   0.50    0.50    --   55.00  14.00  30.00   76
  4  \w    -12.00 143.00   0.50    0.50    --   55.00  43.00 -30.00  310
  5  \w    -34.00 139.00   0.50    0.50    --   55.00  60.00 -60.00  346
  6  \w    -18.00   7.00   0.50    0.50    --   55.00  14.00  30.00   50
  7  \w    -33.00  47.00   0.50    0.50    --   55.00  43.00  60.00  160
  8  \w     53.00 115.00   0.50    0.50    --   55.00  43.00  60.00  124
  9  \w    -18.00  15.00   0.50    0.50    --   55.00  60.00 -90.00   66
 10  \w     12.00  86.00   0.50    0.50    --   55.00  60.00-150.00  148
 11  \w     89.00 119.00   0.50    0.50    --   55.00  14.00  30.00   60
 12  \w     64.00  90.00   0.50    0.50    --  110.00  60.00 -60.00   52
 13  \w    117.00 197.00   0.50    0.50    --  110.00   0.00-120.00  160
 14  \w     47.00 113.00   0.50    0.50    --  110.00  38.00 -60.00  132
 15  \w     79.00 110.00   0.50    0.50    --  110.00   0.00-120.00   62
 16  \w     69.00 198.00   0.50    0.50    --  110.00  29.00  60.00  258
 17  \w     77.00 172.00   0.50    0.50    --  110.00  60.00  90.00  190
 18  \w     90.00 115.00   0.50    0.50    --  110.00  10.00 -60.00   50
 19  \w     24.00  49.00   0.50    0.50    --  110.00  60.00   0.00   50
 20  \w     87.00 181.00   0.50    0.50    --  110.00  60.00  30.00  188
 21  \w     26.00  70.00   0.50    0.50    --  110.00  60.00  90.00   88
 22  \w    143.00 168.00   0.50    0.50    --  110.00  60.00   0.00   50
 23  \w     26.00  83.00   0.50    0.50    --  110.00  60.00-150.00  114
 24  \w    108.00 199.00   0.50    0.50    --  110.00  60.00-150.00  182
 25  \w     31.00  80.00   0.50    0.50    --  110.00  60.00  30.00   98
 26  \w    140.00 198.00   0.50    0.50    --  110.00  60.00-120.00  116
 27  \w     23.00 130.00   0.50    0.50    --  110.00  60.00-120.00  214
 28  \w    128.00 165.00   0.50    0.50    --  110.00  38.00 -60.00   74
 29  \w    146.00 181.00   0.50    0.50    --  110.00  60.00 -60.00   70
 30  \w     23.00  71.00   0.50    0.50    --  110.00  60.00  60.00   96
 31  \w    117.00 184.00   0.50    0.50    --  110.00  10.00 -60.00  134
;
_diffrn_measurement_device 'four-circle diffractometer'
_diffrn_measurement_device_type 'XtaLAB AFC11 (RINC): quarter-chi single'
_diffrn_measurement_method '\w scans'
_diffrn_orient_matrix_type 'CrysAlisPro convention (1999,Acta A55,543-557)'
_diffrn_orient_matrix_UB_11 0.1594870000
_diffrn_orient_matrix_UB_12 0.0591781000
_diffrn_orient_matrix_UB_13 0.1705265000
_diffrn_orient_matrix_UB_21 -0.0080939000
_diffrn_orient_matrix_UB_22 0.0914464000
_diffrn_orient_matrix_UB_23 -0.1272018000
_diffrn_orient_matrix_UB_31 -0.1925630000
_diffrn_orient_matrix_UB_32 0.0446689000
_diffrn_orient_matrix_UB_33 0.0390241000
_diffrn_radiation_monochromator graphite
_diffrn_radiation_probe x-ray
_diffrn_radiation_type CuK\a
_diffrn_radiation_wavelength 1.54184
_diffrn_reflns_av_R_equivalents 0.0312
_diffrn_reflns_av_unetI/netI 0.0295
_diffrn_reflns_Laue_measured_fraction_full 0.984
_diffrn_reflns_Laue_measured_fraction_max 0.971
_diffrn_reflns_limit_h_max 7
_diffrn_reflns_limit_h_min -8
_diffrn_reflns_limit_k_max 15
_diffrn_reflns_limit_k_min -15
_diffrn_reflns_limit_l_max 9
_diffrn_reflns_limit_l_min -9
_diffrn_reflns_number 4616
_diffrn_reflns_point_group_measured_fraction_full 0.976
_diffrn_reflns_point_group_measured_fraction_max 0.952
_diffrn_reflns_theta_full 67.684
_diffrn_reflns_theta_max 70.919
_diffrn_reflns_theta_min 10.123
_diffrn_source 'fine-focus sealed X-ray tube'
_diffrn_source_type 'Enhance (Cu) X-ray Source'
_exptl_absorpt_coefficient_mu 0.934
_exptl_absorpt_correction_T_max 1.00000
_exptl_absorpt_correction_T_min 0.80635
_exptl_absorpt_correction_type multi-scan
_exptl_absorpt_process_details
;
CrysAlisPro 1.171.39.21a (Rigaku Oxford Diffraction, 2015)
Empirical absorption correction using spherical harmonics,
 implemented in SCALE3 ABSPACK scaling algorithm.
;
_exptl_crystal_colour 'clear colourless'
_exptl_crystal_colour_lustre clear
_exptl_crystal_colour_primary colourless
_exptl_crystal_density_diffrn 1.315
_exptl_crystal_description block
_exptl_crystal_F_000 260
_exptl_crystal_size_max 0.2
_exptl_crystal_size_mid 0.2
_exptl_crystal_size_min 0.1
_refine_diff_density_max 0.415
_refine_diff_density_min -0.240
_refine_diff_density_rms 0.056
_refine_ls_abs_structure_details
;
 Flack x determined using 1004 quotients [(I+)-(I-)]/[(I+)+(I-)]
 (Parsons, Flack and Wagner, Acta Cryst. B69 (2013) 249-259).
;
_refine_ls_abs_structure_Flack -0.4(3)
_refine_ls_extinction_method none
_refine_ls_goodness_of_fit_ref 1.079
_refine_ls_hydrogen_treatment constr
_refine_ls_matrix_type full
_refine_ls_number_parameters 158
_refine_ls_number_reflns 2294
_refine_ls_number_restraints 1
_refine_ls_restrained_S_all 1.079
_refine_ls_R_factor_all 0.0649
_refine_ls_R_factor_gt 0.0645
_refine_ls_shift/su_max 0.000
_refine_ls_shift/su_mean 0.000
_refine_ls_structure_factor_coef Fsqd
_refine_ls_weighting_details 'w=1/[\s^2^(Fo^2^)+(0.0950P)^2^+0.5479P] where P=(Fo^2^+2Fc^2^)/3'
_refine_ls_weighting_scheme calc
_refine_ls_wR_factor_gt 0.1710
_refine_ls_wR_factor_ref 0.1715
_reflns_Friedel_coverage 0.873
_reflns_Friedel_fraction_full 0.968
_reflns_Friedel_fraction_max 0.931
_reflns_number_gt 2263
_reflns_number_total 2294
_reflns_threshold_expression 'I > 2\s(I)'
_cod_data_source_file c8sc04305a3.cif
_cod_data_source_block lmji4
_cod_database_code 1550258
_shelx_shelxl_version_number 2017/1
_chemical_oxdiff_formula C20H20B1N2O2F2
_chemical_oxdiff_usercomment JER330
_shelx_space_group_comment
;
The symmetry employed for this shelxl refinement is uniquely defined
by the following loop, which should always be used as a source of
symmetry information in preference to the above space-group names.
They are only intended as comments.
;
_shelx_estimated_absorpt_t_max 0.912
_shelx_estimated_absorpt_t_min 0.835
_reflns_odcompleteness_completeness 98.46
_reflns_odcompleteness_iscentric 1
_reflns_odcompleteness_theta 66.97
_olex2_refinement_description
;
1. Fixed Uiso
 At 1.2 times of:
  All C(H) groups, All C(H,H) groups
 At 1.5 times of:
  All C(H,H,H) groups
2.a Ternary CH refined with riding coordinates:
 C3(H3)
2.b Secondary CH2 refined with riding coordinates:
 C4(H4A,H4B)
2.c Aromatic/amide H refined with riding coordinates:
 C7(H7), C8(H8)
2.d Idealised Me refined as rotating group:
 C10(H10A,H10B,H10C), C9(H9A,H9B,H9C), C1(H1A,H1B,H1C), C5(H5A,H5B,H5C)
;
_olex2_submission_special_instructions 'No special instructions were received'
_oxdiff_exptl_absorpt_empirical_details
;
Empirical correction (ABSPACK) includes:
- Absorption correction using spherical harmonics
- Frame scaling
;
_oxdiff_exptl_absorpt_empirical_full_max 1.666
_oxdiff_exptl_absorpt_empirical_full_min 0.680

loop_
_space_group_symop_operation_xyz
'x, y, z'
'-x, y+1/2, -z'

loop_
_atom_site_label
_atom_site_type_symbol
_atom_site_fract_x
_atom_site_fract_y
_atom_site_fract_z
_atom_site_U_iso_or_equiv
_atom_site_adp_type
_atom_site_occupancy
_atom_site_site_symmetry_order
_atom_site_calc_flag
_atom_site_refinement_flags_posn
F1 F 0.4382(5) 0.4423(2) 0.4011(5) 0.0458(8) Uani 1 1 d .
F2 F 0.7779(6) 0.3783(2) 0.4762(4) 0.0461(8) Uani 1 1 d .
O2 O 0.5750(6) 0.2717(3) 0.0745(6) 0.0521(11) Uani 1 1 d .
O1 O 0.2692(6) 0.3611(3) 0.0027(5) 0.0443(9) Uani 1 1 d .
N1 N 0.6205(6) 0.6547(3) 0.4452(5) 0.0289(8) Uani 1 1 d .
N2 N 0.9400(6) 0.5913(3) 0.5664(5) 0.0277(8) Uani 1 1 d .
C2 C 0.4859(8) 0.3523(4) 0.0751(6) 0.0334(10) Uani 1 1 d .
C10 C 0.3878(8) 0.6697(4) 0.3326(8) 0.0400(12) Uani 1 1 d .
H10A H 0.369099 0.695246 0.207847 0.060 Uiso 1 1 calc GR
H10B H 0.327993 0.719363 0.395024 0.060 Uiso 1 1 calc GR
H10C H 0.311322 0.604428 0.319828 0.060 Uiso 1 1 calc GR
C9 C 1.1270(8) 0.5226(5) 0.6248(8) 0.0424(12) Uani 1 1 d .
H9A H 1.128659 0.481059 0.731152 0.064 Uiso 1 1 calc GR
H9B H 1.260968 0.562827 0.662471 0.064 Uiso 1 1 calc GR
H9C H 1.116920 0.477702 0.520023 0.064 Uiso 1 1 calc GR
C3 C 0.5921(8) 0.4518(4) 0.1512(6) 0.0319(10) Uani 1 1 d .
H3 H 0.488214 0.507797 0.086831 0.038 Uiso 1 1 calc R
C6 C 0.7325(7) 0.5668(3) 0.4619(6) 0.0258(9) Uani 1 1 d .
C7 C 0.9562(9) 0.6937(4) 0.6142(7) 0.0391(11) Uani 1 1 d .
H7 H 1.084985 0.729217 0.688105 0.047 Uiso 1 1 calc R
C8 C 0.7567(9) 0.7332(4) 0.5369(8) 0.0404(12) Uani 1 1 d .
H8 H 0.716737 0.802334 0.543940 0.048 Uiso 1 1 calc R
C1 C 0.1492(10) 0.2688(5) -0.0687(9) 0.0534(15) Uani 1 1 d .
H1A H -0.005681 0.281358 -0.100030 0.080 Uiso 1 1 calc GR
H1B H 0.200083 0.215111 0.026772 0.080 Uiso 1 1 calc GR
H1C H 0.171439 0.247121 -0.181701 0.080 Uiso 1 1 calc GR
C5 C 0.7549(10) 0.4826(5) -0.0943(7) 0.0491(14) Uani 1 1 d .
H5A H 0.681124 0.422276 -0.165618 0.074 Uiso 1 1 calc GR
H5B H 0.892804 0.492749 -0.109715 0.074 Uiso 1 1 calc GR
H5C H 0.662592 0.542892 -0.140776 0.074 Uiso 1 1 calc GR
C4 C 0.7986(8) 0.4670(4) 0.1121(7) 0.0376(11) Uani 1 1 d .
H4A H 0.878140 0.527109 0.183570 0.045 Uiso 1 1 calc R
H4B H 0.893336 0.406454 0.158099 0.045 Uiso 1 1 calc R
B1 B 0.6326(9) 0.4543(4) 0.3752(7) 0.0288(10) Uani 1 1 d .

loop_
_atom_site_aniso_label
_atom_site_aniso_U_11
_atom_site_aniso_U_22
_atom_site_aniso_U_33
_atom_site_aniso_U_23
_atom_site_aniso_U_13
_atom_site_aniso_U_12
F1 0.0538(18) 0.0392(16) 0.0599(18) -0.0143(14) 0.0387(15) -0.0169(14)
F2 0.071(2) 0.0239(14) 0.0365(15) 0.0033(12) 0.0128(14) 0.0136(14)
O2 0.047(2) 0.042(2) 0.056(2) -0.0198(19) 0.0078(18) 0.0086(17)
O1 0.0393(19) 0.0331(19) 0.047(2) -0.0036(15) 0.0012(16) -0.0059(15)
N1 0.0337(19) 0.0218(17) 0.0351(19) 0.0015(16) 0.0176(16) 0.0042(15)
N2 0.0309(18) 0.0304(19) 0.0247(17) 0.0021(15) 0.0138(15) 0.0008(16)
C2 0.038(2) 0.031(3) 0.029(2) -0.0030(19) 0.0109(18) -0.003(2)
C10 0.034(2) 0.039(3) 0.048(3) 0.009(2) 0.016(2) 0.012(2)
C9 0.033(2) 0.052(3) 0.041(3) 0.009(2) 0.013(2) 0.012(2)
C3 0.038(2) 0.029(2) 0.030(2) -0.0026(18) 0.0141(18) -0.0025(18)
C6 0.029(2) 0.027(2) 0.024(2) 0.0027(16) 0.0137(17) 0.0020(17)
C7 0.044(3) 0.037(3) 0.040(3) -0.008(2) 0.020(2) -0.015(2)
C8 0.058(3) 0.021(2) 0.049(3) -0.004(2) 0.028(2) -0.003(2)
C1 0.048(3) 0.045(3) 0.052(3) -0.006(3) 0.002(3) -0.016(3)
C5 0.062(3) 0.057(3) 0.035(3) 0.002(2) 0.028(2) 0.000(3)
C4 0.042(3) 0.040(3) 0.036(2) -0.004(2) 0.020(2) 0.000(2)
B1 0.038(3) 0.022(2) 0.028(2) 0.0005(18) 0.0134(19) 0.0017(19)

loop_
_atom_type_symbol
_atom_type_description
_atom_type_scat_dispersion_real
_atom_type_scat_dispersion_imag
_atom_type_scat_source
C C 0.0181 0.0091 'International Tables Vol C Tables 4.2.6.8 and 6.1.1.4'
H H 0.0000 0.0000 'International Tables Vol C Tables 4.2.6.8 and 6.1.1.4'
B B 0.0090 0.0039 'International Tables Vol C Tables 4.2.6.8 and 6.1.1.4'
F F 0.0727 0.0534 'International Tables Vol C Tables 4.2.6.8 and 6.1.1.4'
N N 0.0311 0.0180 'International Tables Vol C Tables 4.2.6.8 and 6.1.1.4'
O O 0.0492 0.0322 'International Tables Vol C Tables 4.2.6.8 and 6.1.1.4'

loop_
_geom_angle_atom_site_label_1
_geom_angle_atom_site_label_2
_geom_angle_atom_site_label_3
_geom_angle
C2 O1 C1 116.1(4)
C6 N1 C10 126.1(4)
C6 N1 C8 110.8(4)
C8 N1 C10 122.9(4)
C6 N2 C9 126.7(4)
C6 N2 C7 110.3(4)
C7 N2 C9 122.9(4)
O2 C2 O1 121.7(4)
O2 C2 C3 127.0(5)
O1 C2 C3 111.3(4)
N1 C10 H10A 109.5
N1 C10 H10B 109.5
N1 C10 H10C 109.5
H10A C10 H10B 109.5
H10A C10 H10C 109.5
H10B C10 H10C 109.5
N2 C9 H9A 109.5
N2 C9 H9B 109.5
N2 C9 H9C 109.5
H9A C9 H9B 109.5
H9A C9 H9C 109.5
H9B C9 H9C 109.5
C2 C3 H3 108.1
C2 C3 C4 111.3(4)
C2 C3 B1 107.1(4)
C4 C3 H3 108.1
C4 C3 B1 114.0(4)
B1 C3 H3 108.1
N1 C6 B1 126.8(4)
N2 C6 N1 105.0(4)
N2 C6 B1 128.2(4)
N2 C7 H7 126.5
C8 C7 N2 107.1(4)
C8 C7 H7 126.5
N1 C8 H8 126.6
C7 C8 N1 106.8(4)
C7 C8 H8 126.6
O1 C1 H1A 109.5
O1 C1 H1B 109.5
O1 C1 H1C 109.5
H1A C1 H1B 109.5
H1A C1 H1C 109.5
H1B C1 H1C 109.5
H5A C5 H5B 109.5
H5A C5 H5C 109.5
H5B C5 H5C 109.5
C4 C5 H5A 109.5
C4 C5 H5B 109.5
C4 C5 H5C 109.5
C3 C4 H4A 108.9
C3 C4 H4B 108.9
C5 C4 C3 113.5(4)
C5 C4 H4A 108.9
C5 C4 H4B 108.9
H4A C4 H4B 107.7
F1 B1 F2 108.9(4)
F1 B1 C3 111.2(4)
F1 B1 C6 107.2(3)
F2 B1 C3 111.8(4)
F2 B1 C6 108.9(4)
C3 B1 C6 108.8(4)

loop_
_geom_bond_atom_site_label_1
_geom_bond_atom_site_label_2
_geom_bond_distance
F1 B1 1.393(6)
F2 B1 1.399(6)
O2 C2 1.211(6)
O1 C2 1.340(6)
O1 C1 1.436(7)
N1 C10 1.472(6)
N1 C6 1.351(6)
N1 C8 1.374(7)
N2 C9 1.461(6)
N2 C6 1.346(6)
N2 C7 1.383(7)
C2 C3 1.491(6)
C10 H10A 0.9800
C10 H10B 0.9800
C10 H10C 0.9800
C9 H9A 0.9800
C9 H9B 0.9800
C9 H9C 0.9800
C3 H3 1.0000
C3 C4 1.531(7)
C3 B1 1.643(6)
C6 B1 1.648(7)
C7 H7 0.9500
C7 C8 1.336(8)
C8 H8 0.9500
C1 H1A 0.9800
C1 H1B 0.9800
C1 H1C 0.9800
C5 H5A 0.9800
C5 H5B 0.9800
C5 H5C 0.9800
C5 C4 1.518(7)
C4 H4A 0.9900
C4 H4B 0.9900
